data_7710363
loop_
_publ_author_name
'Inchausti, Almudena'
'Ter\'an, Aar\'on'
'Manchado-Parra, Alberto'
'de Marcos-Gal\'an, Alessandra'
'Perles, Josefina'
'Cortijo, Miguel'
'Gonz\'alez-Prieto, Rodrigo'
'HERRERO (DOMINGUEZ), SANTIAGO'
'Jimenez-Aparicio, Reyes'

_publ_section_title
;
 New insights in the progressive ligand replacement from [Ru2Cl(O2CCH3)4]:
 synthetic strategies and variation of redox potentials and paramagnetic
 shifts
;
_journal_name_full 'Dalton Transactions'
_journal_paper_doi 10.1039/D2DT00909A
_journal_year 2022
_chemical_formula_sum 'C25.5 H35 Cl3 F2 N3 O6 Ru2'
_chemical_formula_weight 826.05
_space_group_crystal_system monoclinic
_space_group_IT_number 15
_space_group_name_Hall '-C 2yc'
_space_group_name_H-M_alt 'C 1 2/c 1'
_atom_sites_solution_hydrogens geom
_audit_creation_method 'shelXle (C.B. Huebschle, rev 1328)'
_audit_update_record
;
2022-05-08 deposited with the CCDC.	2022-05-27 downloaded from the CCDC.
;
_cell_angle_alpha 90
_cell_angle_beta 91.3830(10)
_cell_angle_gamma 90
_cell_formula_units_Z 8
_cell_length_a 19.3249(5)
_cell_length_b 13.3413(3)
_cell_length_c 27.2352(7)
_cell_measurement_reflns_used 9763
_cell_measurement_temperature 296.(2)
_cell_measurement_theta_max 23.755
_cell_measurement_theta_min 2.368
_cell_volume 7019.7(3)
_computing_cell_refinement 'SAINT V8.40B (Bruker AXS LLC, 2019)'
_computing_data_collection 'Bruker Instrument Service v2010.9.0.0'
_computing_data_reduction 'SAINT V8.40B (Bruker AXS LLC, 2019)'
_computing_molecular_graphics 'shelXle (C.B. Huebschle, rev 1328)'
_computing_publication_material 'Mercury (C. F. Macrae, 2020)'
_computing_structure_refinement 'SHELXL-2019/1 (Sheldrick, 2019)'
_computing_structure_solution 'XT, VERSION 2018/2'
_diffrn_ambient_temperature 296.(2)
_diffrn_measured_fraction_theta_full 0.998
_diffrn_measured_fraction_theta_max 0.998
_diffrn_measurement_device_type 'Bruker Kappa Apex II'
_diffrn_radiation_type 'Mo K\a'
_diffrn_radiation_wavelength 0.71073
_diffrn_reflns_av_R_equivalents 0.0574
_diffrn_reflns_av_unetI/netI 0.0246
_diffrn_reflns_limit_h_max 23
_diffrn_reflns_limit_h_min -23
_diffrn_reflns_limit_k_max 16
_diffrn_reflns_limit_k_min -16
_diffrn_reflns_limit_l_max 32
_diffrn_reflns_limit_l_min -32
_diffrn_reflns_number 119326
_diffrn_reflns_theta_full 25.35
_diffrn_reflns_theta_max 25.35
_diffrn_reflns_theta_min 2.62
_diffrn_source 'sealed tube'
_exptl_absorpt_coefficient_mu 1.138
_exptl_absorpt_correction_T_max 0.96
_exptl_absorpt_correction_T_min 0.87
_exptl_absorpt_correction_type multi-scan
_exptl_absorpt_process_details sadabs
_exptl_crystal_colour brown
_exptl_crystal_density_diffrn 1.563
_exptl_crystal_density_method 'not measured'
_exptl_crystal_description plate
_exptl_crystal_F_000 3312
_exptl_crystal_size_max 0.128
_exptl_crystal_size_mid 0.114
_exptl_crystal_size_min 0.033
_refine_diff_density_max 2.666
_refine_diff_density_min -2.776
_refine_ls_extinction_method none
_refine_ls_goodness_of_fit_ref 1.069
_refine_ls_hydrogen_treatment mixed
_refine_ls_matrix_type full
_refine_ls_number_parameters 379
_refine_ls_number_reflns 6402
_refine_ls_number_restraints 212
_refine_ls_restrained_S_all 1.055
_refine_ls_R_factor_all 0.0757
_refine_ls_R_factor_gt 0.0608
_refine_ls_shift/su_max 0.001
_refine_ls_shift/su_mean 0.000
_refine_ls_structure_factor_coef Fsqd
_refine_ls_weighting_details 'w=1/[\s^2^(Fo^2^)+(0.0722P)^2^+105.3818P] where P=(Fo^2^+2Fc^2^)/3'
_refine_ls_weighting_scheme calc
_refine_ls_wR_factor_gt 0.1550
_refine_ls_wR_factor_ref 0.1668
_reflns_number_gt 5266
_reflns_number_total 6402
_reflns_threshold_expression 'I > 2\s(I)'
_cod_data_source_file d2dt00909a2.cif
_cod_data_source_block 6_03201
_cod_original_formula_sum 'C25.50 H35 Cl3 F2 N3 O6 Ru2'
_cod_database_code 7710363

loop_
_space_group_symop_operation_xyz
'x, y, z'
'-x, y, -z+1/2'
'x+1/2, y+1/2, z'
'-x+1/2, y+1/2, -z+1/2'
'-x, -y, -z'
'x, -y, z-1/2'
'-x+1/2, -y+1/2, -z'
'x+1/2, -y+1/2, z-1/2'

loop_
_atom_site_type_symbol
_atom_site_label
_atom_site_fract_x
_atom_site_fract_y
_atom_site_fract_z
_atom_site_U_iso_or_equiv
_atom_site_adp_type
_atom_site_calc_flag
_atom_site_refinement_flags_adp
_atom_site_refinement_flags_occupancy
_atom_site_refinement_flags_posn
_atom_site_occupancy
_atom_site_disorder_assembly
_atom_site_disorder_group
C C1 0.3497(4) 0.5286(5) 0.5742(3) 0.0439(16) Uani d . . . 1.000000 . .
H H1 0.343638 0.551740 0.542211 0.053000 Uiso calc U . R 1.000000 . .
C C2A 0.4196(4) 0.4051(6) 0.5413(2) 0.0424(12) Uani d U P DG 0.767(12) A 1
C C3A 0.3790(3) 0.3823(7) 0.4999(3) 0.058(3) Uani d U P G 0.767(12) A 1
H H3A 0.331765 0.395513 0.499656 0.069000 Uiso calc U P R 0.767(12) A 1
C C4A 0.4090(4) 0.3397(8) 0.4590(2) 0.074(3) Uani d U P G 0.767(12) A 1
H H4A 0.381870 0.324425 0.431374 0.089000 Uiso calc U P R 0.767(12) A 1
C C5A 0.4797(5) 0.3199(8) 0.4594(2) 0.069(3) Uani d U P DG 0.767(12) A 1
C C6A 0.5203(3) 0.3427(7) 0.5007(3) 0.055(2) Uani d U P G 0.767(12) A 1
H H6A 0.567531 0.329409 0.501024 0.066000 Uiso calc U P R 0.767(12) A 1
C C7A 0.4903(4) 0.3853(7) 0.5417(2) 0.045(2) Uani d U P G 0.767(12) A 1
H H7A 0.517427 0.400498 0.569306 0.054000 Uiso calc U P R 0.767(12) A 1
C C2B 0.4090(14) 0.393(2) 0.5408(7) 0.0424(12) Uani d U P DG 0.233(12) A 2
C C3B 0.3615(11) 0.336(2) 0.5137(9) 0.058(3) Uani d U P G 0.233(12) A 2
H H3B 0.315293 0.334433 0.522309 0.069000 Uiso calc U P R 0.233(12) A 2
C C4B 0.3832(14) 0.281(2) 0.4735(9) 0.074(3) Uani d U P G 0.233(12) A 2
H H4B 0.351501 0.242509 0.455335 0.089000 Uiso calc U P R 0.233(12) A 2
C C5B 0.4524(16) 0.282(2) 0.4606(9) 0.069(3) Uani d U P DG 0.233(12) A 2
C C6B 0.4998(12) 0.339(2) 0.4878(10) 0.055(2) Uani d U P G 0.233(12) A 2
H H6B 0.546047 0.340554 0.479109 0.066000 Uiso calc U P R 0.233(12) A 2
C C7B 0.4781(13) 0.394(2) 0.5279(10) 0.045(2) Uani d U P G 0.233(12) A 2
H H7B 0.509840 0.432479 0.546082 0.054000 Uiso calc U P R 0.233(12) A 2
C C8 0.2790(4) 0.6610(6) 0.5956(3) 0.0424(12) Uani d . . . 1.000000 . .
C C9 0.3096(5) 0.7439(6) 0.5761(3) 0.053(2) Uani d . . . 1.000000 . .
H H9 0.357484 0.746561 0.573559 0.064000 Uiso calc U . R 1.000000 . .
C C10 0.2690(5) 0.8249(7) 0.5598(3) 0.065(2) Uani d . . . 1.000000 . .
H H10 0.289039 0.880804 0.545548 0.078000 Uiso calc U . R 1.000000 . .
C C11 0.2003(5) 0.8197(7) 0.5654(3) 0.058(2) Uani d . . . 1.000000 . .
C C12 0.1679(5) 0.7380(7) 0.5852(3) 0.063(2) Uani d . . . 1.000000 . .
H H12 0.120094 0.737061 0.588512 0.075000 Uiso calc U . R 1.000000 . .
C C13 0.2077(4) 0.6581(7) 0.5998(3) 0.053(2) Uani d . . . 1.000000 . .
H H13 0.186707 0.601471 0.612624 0.064000 Uiso calc U . R 1.000000 . .
C C14 0.4796(4) 0.5665(5) 0.6775(3) 0.0386(16) Uani d . . . 1.000000 . .
C C15 0.5441(4) 0.6259(6) 0.6838(3) 0.052(2) Uani d . . . 1.000000 . .
H H15A 0.533595 0.689328 0.698542 0.078000 Uiso calc U . R 1.000000 . .
H H15B 0.564187 0.636889 0.652349 0.078000 Uiso calc U . R 1.000000 . .
H H15C 0.576346 0.590055 0.704639 0.078000 Uiso calc U . R 1.000000 . .
C C16 0.3765(3) 0.3897(5) 0.7562(2) 0.0346(15) Uani d . . . 1.000000 . .
C C17 0.3799(4) 0.3449(6) 0.8069(3) 0.0426(17) Uani d . . . 1.000000 . .
H H17A 0.376016 0.397263 0.830912 0.064000 Uiso calc U . R 1.000000 . .
H H17B 0.423282 0.310858 0.811780 0.064000 Uiso calc U . R 1.000000 . .
H H17C 0.342612 0.298159 0.810466 0.064000 Uiso calc U . R 1.000000 . .
C C18 0.2501(4) 0.3577(6) 0.6551(3) 0.0417(16) Uani d . . . 1.000000 . .
C C19 0.1855(4) 0.2952(7) 0.6513(4) 0.068(3) Uani d . . . 1.000000 . .
H H19A 0.146948 0.337011 0.641921 0.102000 Uiso calc U . R 1.000000 . .
H H19B 0.176939 0.264730 0.682521 0.102000 Uiso calc U . R 1.000000 . .
H H19C 0.191245 0.243883 0.627035 0.102000 Uiso calc U . R 1.000000 . .
C C20 0.1013(5) 0.5841(7) 0.7589(4) 0.072(3) Uani d . . . 1.000000 . .
H H20A 0.061385 0.565819 0.777824 0.087000 Uiso calc U . R 1.000000 . .
H H20B 0.107162 0.656114 0.761374 0.087000 Uiso calc U . R 1.000000 . .
C C21 0.0877(5) 0.5576(9) 0.7071(5) 0.087(3) Uani d . . . 1.000000 . .
H H21A 0.050681 0.598323 0.694073 0.131000 Uiso calc U . R 1.000000 . .
H H21B 0.074879 0.488178 0.704850 0.131000 Uiso calc U . R 1.000000 . .
H H21C 0.128666 0.568920 0.688649 0.131000 Uiso calc U . R 1.000000 . .
C C22 0.1782(5) 0.5743(7) 0.8313(4) 0.072(3) Uani d . . . 1.000000 . .
H H22A 0.140528 0.555324 0.852370 0.087000 Uiso calc U . R 1.000000 . .
H H22B 0.179556 0.646896 0.829900 0.087000 Uiso calc U . R 1.000000 . .
C C23 0.2453(6) 0.5364(9) 0.8535(4) 0.087(3) Uani d . . . 1.000000 . .
H H23A 0.253641 0.567889 0.884828 0.130000 Uiso calc U . R 1.000000 . .
H H23B 0.282527 0.552074 0.832093 0.130000 Uiso calc U . R 1.000000 . .
H H23C 0.242679 0.465102 0.857853 0.130000 Uiso calc U . R 1.000000 . .
C C24 0.1620(5) 0.4222(6) 0.7786(4) 0.066(3) Uani d . . . 1.000000 . .
H H24A 0.205571 0.396133 0.791462 0.079000 Uiso calc U . R 1.000000 . .
H H24B 0.157698 0.402180 0.744378 0.079000 Uiso calc U . R 1.000000 . .
C C25 0.1043(6) 0.3752(7) 0.8061(5) 0.085(3) Uani d . . . 1.000000 . .
H H25A 0.104558 0.304016 0.800887 0.128000 Uiso calc U . R 1.000000 . .
H H25B 0.060852 0.402376 0.794609 0.128000 Uiso calc U . R 1.000000 . .
H H25C 0.110438 0.388951 0.840545 0.128000 Uiso calc U . R 1.000000 . .
Cl Cl1 0.46295(11) 0.23765(15) 0.63033(8) 0.0576(5) Uani d . . . 1.000000 . .
Cl Cl2 0.26797(9) 0.66974(13) 0.72251(7) 0.0441(4) Uani d . . . 1.000000 . .
F F1A 0.5091(6) 0.2789(10) 0.4209(3) 0.104(4) Uani d U P D 0.767(12) A 1
F F1B 0.4721(19) 0.232(3) 0.4210(10) 0.104(4) Uani d U P D 0.233(12) A 2
F F2 0.1617(3) 0.8996(4) 0.5510(2) 0.090(2) Uani d . . . 1.000000 . .
N N1 0.3882(3) 0.4485(4) 0.5824(2) 0.0390(13) Uani d . . D 1.000000 . .
N N2 0.3200(3) 0.5764(4) 0.6097(2) 0.0371(13) Uani d . . . 1.000000 . .
N N3 0.1642(4) 0.5340(5) 0.7809(3) 0.0559(18) Uani d . . . 1.000000 . .
H H3N 0.203279 0.554759 0.761080 0.10(4) Uiso calc . . R 1.000000 . .
O O1 0.4846(2) 0.4768(4) 0.66262(19) 0.0418(11) Uani d . . . 1.000000 . .
O O2 0.4229(2) 0.6072(3) 0.68746(18) 0.0385(11) Uani d . . . 1.000000 . .
O O3 0.4038(3) 0.3412(4) 0.72206(17) 0.0405(11) Uani d . . . 1.000000 . .
O O4 0.3455(2) 0.4724(3) 0.75000(17) 0.0372(11) Uani d . . . 1.000000 . .
O O5 0.3059(2) 0.3176(4) 0.64248(18) 0.0417(11) Uani d . . . 1.000000 . .
O O6 0.2455(2) 0.4449(4) 0.67288(19) 0.0407(11) Uani d . . . 1.000000 . .
Ru Ru1 0.33351(3) 0.52787(4) 0.67975(2) 0.03031(17) Uani d . . . 1.000000 . .
Ru Ru2 0.39713(3) 0.39422(4) 0.65164(2) 0.03250(17) Uani d . . . 1.000000 . .
C C26A 0.5922(10) -0.0742(18) 0.4717(10) 0.0439(16) Uani d . P D 0.257(3) B 1
H H26A 0.577887 -0.129221 0.450506 0.053000 Uiso calc U P R 0.257(3) B 1
H H26B 0.566703 -0.082917 0.501688 0.053000 Uiso calc U P R 0.257(3) B 1
Cl Cl3A 0.5536(5) 0.0349(7) 0.4432(3) 0.0576(5) Uani d . P D 0.257(3) B 1
Cl Cl4A 0.6819(4) -0.1044(6) 0.4896(4) 0.0576(5) Uani d . P D 0.257(3) B 1
C C26B 0.6026(14) -0.1211(14) 0.4690(10) 0.0439(16) Uani d . P D 0.243(3) B 2
H H26C 0.565607 -0.156803 0.484906 0.053000 Uiso calc U P R 0.243(3) B 2
H H26D 0.622240 -0.160883 0.442963 0.053000 Uiso calc U P R 0.243(3) B 2
Cl Cl3B 0.5813(5) 0.0027(7) 0.4517(4) 0.0576(5) Uani d . P D 0.243(3) B 2
Cl Cl4B 0.6644(5) -0.0688(7) 0.5099(4) 0.0576(5) Uani d . P D 0.243(3) B 2

loop_
_atom_site_aniso_label
_atom_site_aniso_U_11
_atom_site_aniso_U_22
_atom_site_aniso_U_33
_atom_site_aniso_U_12
_atom_site_aniso_U_13
_atom_site_aniso_U_23
C1 0.051(4) 0.040(4) 0.041(4) 0.009(3) 0.000(3) 0.004(3)
C2A 0.049(3) 0.045(3) 0.033(2) 0.009(2) -0.002(2) 0.003(2)
C3A 0.055(4) 0.074(7) 0.044(4) 0.005(4) -0.006(3) -0.009(4)
C4A 0.072(5) 0.102(8) 0.049(5) 0.012(4) -0.005(3) -0.024(5)
C5A 0.072(5) 0.091(7) 0.043(4) 0.014(4) 0.001(3) -0.014(4)
C6A 0.062(5) 0.068(5) 0.036(4) 0.018(4) 0.003(3) 0.001(4)
C7A 0.050(4) 0.054(5) 0.031(4) 0.012(3) -0.001(3) 0.005(4)
C2B 0.049(3) 0.045(3) 0.033(2) 0.009(2) -0.002(2) 0.003(2)
C3B 0.055(4) 0.074(7) 0.044(4) 0.005(4) -0.006(3) -0.009(4)
C4B 0.072(5) 0.102(8) 0.049(5) 0.012(4) -0.005(3) -0.024(5)
C5B 0.072(5) 0.091(7) 0.043(4) 0.014(4) 0.001(3) -0.014(4)
C6B 0.062(5) 0.068(5) 0.036(4) 0.018(4) 0.003(3) 0.001(4)
C7B 0.050(4) 0.054(5) 0.031(4) 0.012(3) -0.001(3) 0.005(4)
C8 0.049(3) 0.045(3) 0.033(2) 0.009(2) -0.002(2) 0.003(2)
C9 0.058(5) 0.035(4) 0.067(5) 0.006(4) 0.001(4) 0.008(4)
C10 0.082(7) 0.047(5) 0.066(6) 0.007(5) 0.004(5) 0.010(4)
C11 0.072(6) 0.055(5) 0.046(4) 0.028(5) -0.014(4) 0.002(4)
C12 0.053(5) 0.078(6) 0.057(5) 0.028(5) -0.008(4) 0.008(5)
C13 0.047(4) 0.061(5) 0.051(5) 0.009(4) 0.001(4) 0.009(4)
C14 0.038(4) 0.033(4) 0.045(4) 0.000(3) -0.002(3) 0.011(3)
C15 0.039(4) 0.048(5) 0.070(5) -0.006(3) -0.004(4) 0.013(4)
C16 0.034(3) 0.031(4) 0.039(4) -0.006(3) -0.004(3) 0.004(3)
C17 0.049(4) 0.040(4) 0.039(4) -0.005(3) -0.005(3) 0.007(3)
C18 0.036(4) 0.043(4) 0.046(4) -0.002(3) -0.008(3) -0.003(3)
C19 0.044(5) 0.067(6) 0.094(7) -0.018(4) 0.000(5) -0.027(5)
C20 0.052(5) 0.047(5) 0.120(9) 0.010(4) 0.026(6) 0.017(6)
C21 0.056(6) 0.087(8) 0.120(10) 0.009(6) 0.011(6) 0.024(7)
C22 0.078(7) 0.046(5) 0.094(8) -0.008(5) 0.034(6) -0.018(5)
C23 0.101(9) 0.079(8) 0.081(7) 0.003(7) 0.009(6) 0.009(6)
C24 0.065(6) 0.039(4) 0.095(7) 0.008(4) 0.027(5) 0.001(5)
C25 0.087(8) 0.047(5) 0.123(10) 0.001(5) 0.033(7) 0.020(6)
Cl1 0.0579(11) 0.0451(10) 0.0702(12) 0.0121(8) 0.0095(9) -0.0020(9)
Cl2 0.0430(9) 0.0317(9) 0.0579(11) 0.0047(7) 0.0077(8) 0.0010(8)
F1A 0.090(6) 0.162(9) 0.060(3) 0.035(6) -0.001(4) -0.046(5)
F1B 0.090(6) 0.162(9) 0.060(3) 0.035(6) -0.001(4) -0.046(5)
F2 0.114(5) 0.067(4) 0.088(4) 0.052(3) -0.015(4) 0.012(3)
N1 0.043(3) 0.040(3) 0.034(3) 0.008(3) 0.003(3) 0.003(3)
N2 0.037(3) 0.035(3) 0.039(3) 0.007(2) 0.000(2) 0.004(3)
N3 0.053(4) 0.036(3) 0.081(5) 0.007(3) 0.025(4) 0.014(3)
O1 0.030(2) 0.042(3) 0.053(3) 0.002(2) 0.003(2) 0.003(2)
O2 0.033(3) 0.030(2) 0.052(3) 0.000(2) 0.001(2) 0.002(2)
O3 0.048(3) 0.036(3) 0.038(3) 0.007(2) -0.001(2) 0.003(2)
O4 0.042(3) 0.034(3) 0.036(2) 0.000(2) 0.000(2) 0.003(2)
O5 0.039(3) 0.035(3) 0.051(3) -0.003(2) -0.003(2) -0.008(2)
O6 0.028(2) 0.037(3) 0.057(3) -0.002(2) -0.001(2) -0.002(2)
Ru1 0.0293(3) 0.0276(3) 0.0340(3) 0.0009(2) 0.0002(2) 0.0018(2)
Ru2 0.0319(3) 0.0296(3) 0.0360(3) 0.0028(2) 0.0004(2) 0.0010(2)
C26A 0.051(4) 0.040(4) 0.041(4) 0.009(3) 0.000(3) 0.004(3)
Cl3A 0.0579(11) 0.0451(10) 0.0702(12) 0.0121(8) 0.0095(9) -0.0020(9)
Cl4A 0.0579(11) 0.0451(10) 0.0702(12) 0.0121(8) 0.0095(9) -0.0020(9)
C26B 0.051(4) 0.040(4) 0.041(4) 0.009(3) 0.000(3) 0.004(3)
Cl3B 0.0579(11) 0.0451(10) 0.0702(12) 0.0121(8) 0.0095(9) -0.0020(9)
Cl4B 0.0579(11) 0.0451(10) 0.0702(12) 0.0121(8) 0.0095(9) -0.0020(9)

loop_
_atom_type_symbol
_atom_type_description
_atom_type_scat_dispersion_real
_atom_type_scat_dispersion_imag
_atom_type_scat_source
C C 0.0033 0.0016 'International Tables Vol C Tables 4.2.6.8 and 6.1.1.4'
H H 0.0000 0.0000 'International Tables Vol C Tables 4.2.6.8 and 6.1.1.4'
Cl Cl 0.1484 0.1585 'International Tables Vol C Tables 4.2.6.8 and 6.1.1.4'
F F 0.0171 0.0103 'International Tables Vol C Tables 4.2.6.8 and 6.1.1.4'
N N 0.0061 0.0033 'International Tables Vol C Tables 4.2.6.8 and 6.1.1.4'
O O 0.0106 0.0060 'International Tables Vol C Tables 4.2.6.8 and 6.1.1.4'
Ru Ru -1.2594 0.8363 'International Tables Vol C Tables 4.2.6.8 and 6.1.1.4'

loop_
_geom_angle_atom_site_label_1
_geom_angle_atom_site_label_2
_geom_angle_atom_site_label_3
_geom_angle_site_symmetry_1
_geom_angle_site_symmetry_3
_geom_angle
_geom_angle_publ_flag
N2 C1 N1 . . 121.9(7) ?
C3A C2A C7A . . 120.000000 ?
C3A C2A N1 . . 119.1(5) ?
C7A C2A N1 . . 120.9(5) ?
C2A C3A C4A . . 120.000000 ?
C5A C4A C3A . . 120.000000 ?
F1A C5A C4A . . 120.8(6) ?
F1A C5A C6A . . 119.2(6) ?
C4A C5A C6A . . 120.000000 ?
C7A C6A C5A . . 120.000000 ?
C6A C7A C2A . . 120.000000 ?
C3B C2B C7B . . 120.000000 ?
C3B C2B N1 . . 121.0(17) ?
C7B C2B N1 . . 119.0(17) ?
C4B C3B C2B . . 120.000000 ?
C3B C4B C5B . . 120.000000 ?
F1B C5B C6B . . 121.(2) ?
F1B C5B C4B . . 119.(2) ?
C6B C5B C4B . . 120.000000 ?
C5B C6B C7B . . 120.000000 ?
C6B C7B C2B . . 120.000000 ?
C9 C8 C13 . . 119.6(7) ?
C9 C8 N2 . . 120.2(7) ?
C13 C8 N2 . . 120.2(7) ?
C8 C9 C10 . . 120.1(8) ?
C11 C10 C9 . . 118.2(9) ?
C10 C11 F2 . . 117.7(9) ?
C10 C11 C12 . . 123.3(8) ?
F2 C11 C12 . . 119.0(9) ?
C13 C12 C11 . . 118.2(8) ?
C12 C13 C8 . . 120.5(9) ?
O2 C14 O1 . . 123.4(6) ?
O2 C14 C15 . . 118.5(7) ?
O1 C14 C15 . . 118.1(7) ?
O3 C16 O4 . . 123.7(6) ?
O3 C16 C17 . . 117.6(6) ?
O4 C16 C17 . . 118.7(6) ?
O5 C18 O6 . . 124.3(6) ?
O5 C18 C19 . . 117.4(7) ?
O6 C18 C19 . . 118.2(7) ?
C21 C20 N3 . . 113.7(8) ?
N3 C22 C23 . . 112.5(8) ?
N3 C24 C25 . . 114.7(7) ?
C1 N1 C2A . . 116.8(6) ?
C1 N1 C2B . . 117.4(13) ?
C1 N1 Ru2 . . 118.9(5) ?
C2A N1 Ru2 . . 124.3(5) ?
C2B N1 Ru2 . . 122.3(13) ?
C1 N2 C8 . . 116.0(6) ?
C1 N2 Ru1 . . 119.5(5) ?
C8 N2 Ru1 . . 124.4(5) ?
C24 N3 C22 . . 113.8(7) ?
C24 N3 C20 . . 113.9(8) ?
C22 N3 C20 . . 109.6(7) ?
C14 O1 Ru2 . . 119.2(4) ?
C14 O2 Ru1 . . 119.6(4) ?
C16 O3 Ru2 . . 119.8(4) ?
C16 O4 Ru1 . . 118.7(4) ?
C18 O5 Ru2 . . 119.6(4) ?
C18 O6 Ru1 . . 118.1(4) ?
N2 Ru1 O2 . . 91.2(2) ?
N2 Ru1 O6 . . 89.9(2) ?
O2 Ru1 O6 . . 178.34(19) ?
N2 Ru1 O4 . . 177.5(2) ?
O2 Ru1 O4 . . 90.84(19) ?
O6 Ru1 O4 . . 88.01(19) ?
N2 Ru1 Ru2 . . 89.55(16) ?
O2 Ru1 Ru2 . . 88.77(13) ?
O6 Ru1 Ru2 . . 90.00(14) ?
O4 Ru1 Ru2 . . 88.95(13) ?
N2 Ru1 Cl2 . . 97.90(17) ?
O2 Ru1 Cl2 . . 89.79(14) ?
O6 Ru1 Cl2 . . 91.28(14) ?
O4 Ru1 Cl2 . . 83.65(14) ?
Ru2 Ru1 Cl2 . . 172.43(5) ?
N1 Ru2 O1 . . 89.7(2) ?
N1 Ru2 O3 . . 178.5(2) ?
O1 Ru2 O3 . . 90.9(2) ?
N1 Ru2 O5 . . 90.6(2) ?
O1 Ru2 O5 . . 176.71(19) ?
O3 Ru2 O5 . . 88.6(2) ?
N1 Ru2 Ru1 . . 89.89(16) ?
O1 Ru2 Ru1 . . 88.88(14) ?
O3 Ru2 Ru1 . . 88.75(13) ?
O5 Ru2 Ru1 . . 87.85(14) ?
N1 Ru2 Cl1 . . 96.58(17) ?
O1 Ru2 Cl1 . . 93.46(15) ?
O3 Ru2 Cl1 . . 84.75(14) ?
O5 Ru2 Cl1 . . 89.75(14) ?
Ru1 Ru2 Cl1 . . 173.13(6) ?
Cl3A C26A Cl4A . . 132.1(15) ?
Cl4B C26B Cl3B . . 87.0(10) ?
C26B Cl3B Cl4B . . 46.4(6) ?
C26B Cl4B Cl3B . . 46.6(6) ?

loop_
_geom_bond_atom_site_label_1
_geom_bond_atom_site_label_2
_geom_bond_site_symmetry_2
_geom_bond_distance
_geom_bond_publ_flag
C1 N2 . 1.302(9) ?
C1 N1 . 1.317(9) ?
C2A C3A . 1.390000 ?
C2A C7A . 1.390000 ?
C2A N1 . 1.412(7) ?
C3A C4A . 1.390000 ?
C4A C5A . 1.390000 ?
C5A F1A . 1.323(8) ?
C5A C6A . 1.390000 ?
C6A C7A . 1.390000 ?
C2B C3B . 1.390000 ?
C2B C7B . 1.390000 ?
C2B N1 . 1.422(14) ?
C3B C4B . 1.390000 ?
C4B C5B . 1.390000 ?
C5B F1B . 1.336(17) ?
C5B C6B . 1.390000 ?
C6B C7B . 1.390000 ?
C8 C9 . 1.368(11) ?
C8 C13 . 1.387(11) ?
C8 N2 . 1.426(9) ?
C9 C10 . 1.401(12) ?
C10 C11 . 1.341(13) ?
C11 F2 . 1.354(9) ?
C11 C12 . 1.372(14) ?
C12 C13 . 1.368(11) ?
C14 O2 . 1.259(8) ?
C14 O1 . 1.267(9) ?
C14 C15 . 1.485(10) ?
C16 O3 . 1.260(8) ?
C16 O4 . 1.264(8) ?
C16 C17 . 1.505(9) ?
C18 O5 . 1.261(9) ?
C18 O6 . 1.264(9) ?
C18 C19 . 1.503(10) ?
C20 C21 . 1.471(16) ?
C20 N3 . 1.499(11) ?
C22 N3 . 1.493(13) ?
C22 C23 . 1.506(15) ?
C24 N3 . 1.493(10) ?
C24 C25 . 1.497(13) ?
Cl1 Ru2 . 2.521(2) ?
Cl2 Ru1 . 2.5718(18) ?
N1 Ru2 . 2.024(5) ?
N2 Ru1 . 2.025(6) ?
O1 Ru2 . 2.034(5) ?
O2 Ru1 . 2.033(5) ?
O3 Ru2 . 2.045(5) ?
O4 Ru1 . 2.059(5) ?
O5 Ru2 . 2.048(5) ?
O6 Ru1 . 2.033(5) ?
Ru1 Ru2 . 2.3070(7) ?
C26A Cl3A . 1.803(16) ?
C26A Cl4A . 1.834(16) ?
C26B Cl4B . 1.757(17) ?
C26B Cl3B . 1.764(17) ?
Cl3B Cl4B . 2.424(14) ?

loop_
_geom_hbond_atom_site_label_D
_geom_hbond_atom_site_label_H
_geom_hbond_atom_site_label_A
_geom_hbond_site_symmetry_A
_geom_hbond_distance_DH
_geom_hbond_distance_HA
_geom_hbond_distance_DA
_geom_hbond_angle_DHA
_geom_hbond_publ_flag
C1 H1 F2 7_566 0.93 2.62 3.544(10) 172.8 ?
C3A^a H3A^a Cl4A^a 3_455 0.93 2.90 3.817(11) 168.0 ?
C6A^a H6A^a F2 3_545 0.93 2.43 3.121(10) 130.7 ?
C4B^b H4B^b Cl4B^b 5_656 0.93 2.53 3.01(4) 112.7 ?
C9 H9 F1A^a 5_666 0.93 2.60 3.516(13) 167.7 ?
C10 H10 Cl3B^b 5_666 0.93 2.95 3.715(14) 140.8 ?
C15 H15C O4 2_656 0.96 2.49 3.436(9) 170.4 ?
C17 H17B Cl1 2_656 0.96 2.85 3.734(8) 154.0 ?
C17 H17C Cl2 4_546 0.96 2.87 3.763(8) 155.9 ?
C20 H20B O3 4_556 0.97 2.52 3.472(11) 166.8 ?
C22 H22B O5 4_556 0.97 2.41 3.336(10) 158.9 ?
N3 H3N Cl2 . 0.98 2.25 3.161(7) 153.3 ?
C26A^a H26A^a Cl1 5_656 0.97 2.73 3.67(3) 162.2 ?
C26A^a H26B^a Cl3A^a 5_656 0.97 2.87 3.73(3) 147.9 ?
C26B^b H26D^b Cl1 5_656 0.97 2.75 3.34(2) 119.7 ?

loop_
_geom_torsion_atom_site_label_1
_geom_torsion_atom_site_label_2
_geom_torsion_atom_site_label_3
_geom_torsion_atom_site_label_4
_geom_torsion_site_symmetry_1
_geom_torsion_site_symmetry_2
_geom_torsion_site_symmetry_3
_geom_torsion_site_symmetry_4
_geom_torsion
_geom_torsion_publ_flag
C7A C2A C3A C4A . . . . 0.000000 ?
N1 C2A C3A C4A . . . . 179.8(8) ?
C2A C3A C4A C5A . . . . 0.000000 ?
C3A C4A C5A F1A . . . . 179.7(11) ?
C3A C4A C5A C6A . . . . 0.000000 ?
F1A C5A C6A C7A . . . . -179.7(11) ?
C4A C5A C6A C7A . . . . 0.000000 ?
C5A C6A C7A C2A . . . . 0.000000 ?
C3A C2A C7A C6A . . . . 0.000000 ?
N1 C2A C7A C6A . . . . -179.8(8) ?
C7B C2B C3B C4B . . . . 0.000000 ?
N1 C2B C3B C4B . . . . -179.(3) ?
C2B C3B C4B C5B . . . . 0.000000 ?
C3B C4B C5B F1B . . . . -178.(4) ?
C3B C4B C5B C6B . . . . 0.000000 ?
F1B C5B C6B C7B . . . . 178.(4) ?
C4B C5B C6B C7B . . . . 0.000000 ?
C5B C6B C7B C2B . . . . 0.000000 ?
C3B C2B C7B C6B . . . . 0.000000 ?
N1 C2B C7B C6B . . . . 179.(3) ?
C13 C8 C9 C10 . . . . -0.8(12) ?
N2 C8 C9 C10 . . . . 176.7(8) ?
C8 C9 C10 C11 . . . . 2.0(14) ?
C9 C10 C11 F2 . . . . 178.1(8) ?
C9 C10 C11 C12 . . . . -1.6(14) ?
C10 C11 C12 C13 . . . . 0.0(14) ?
F2 C11 C12 C13 . . . . -179.7(8) ?
C11 C12 C13 C8 . . . . 1.3(13) ?
C9 C8 C13 C12 . . . . -0.9(12) ?
N2 C8 C13 C12 . . . . -178.4(7) ?
N2 C1 N1 C2A . . . . -177.9(7) ?
N2 C1 N1 C2B . . . . 170.0(14) ?
N2 C1 N1 Ru2 . . . . 3.2(10) ?
C3A C2A N1 C1 . . . . -51.6(9) ?
C7A C2A N1 C1 . . . . 128.2(7) ?
C3A C2A N1 Ru2 . . . . 127.1(6) ?
C7A C2A N1 Ru2 . . . . -53.0(8) ?
C3B C2B N1 C1 . . . . -71.(2) ?
C7B C2B N1 C1 . . . . 109.7(17) ?
C3B C2B N1 Ru2 . . . . 95.(2) ?
C7B C2B N1 Ru2 . . . . -84.(2) ?
N1 C1 N2 C8 . . . . -179.1(7) ?
N1 C1 N2 Ru1 . . . . 0.6(10) ?
C9 C8 N2 C1 . . . . -66.1(10) ?
C13 C8 N2 C1 . . . . 111.5(8) ?
C9 C8 N2 Ru1 . . . . 114.3(7) ?
C13 C8 N2 Ru1 . . . . -68.2(9) ?
C25 C24 N3 C22 . . . . 64.4(12) ?
C25 C24 N3 C20 . . . . -62.2(12) ?
C23 C22 N3 C24 . . . . 57.9(10) ?
C23 C22 N3 C20 . . . . -173.2(8) ?
C21 C20 N3 C24 . . . . -57.6(10) ?
C21 C20 N3 C22 . . . . 173.6(8) ?
O2 C14 O1 Ru2 . . . . 2.4(9) ?
C15 C14 O1 Ru2 . . . . -178.3(5) ?
O1 C14 O2 Ru1 . . . . -0.2(9) ?
C15 C14 O2 Ru1 . . . . -179.5(5) ?
O4 C16 O3 Ru2 . . . . -1.6(9) ?
C17 C16 O3 Ru2 . . . . 177.1(4) ?
O3 C16 O4 Ru1 . . . . 3.9(9) ?
C17 C16 O4 Ru1 . . . . -174.9(4) ?
O6 C18 O5 Ru2 . . . . 1.3(10) ?
C19 C18 O5 Ru2 . . . . -175.3(6) ?
O5 C18 O6 Ru1 . . . . 1.8(10) ?
C19 C18 O6 Ru1 . . . . 178.4(6) ?
